data_2241106
loop_
_publ_author_name
'Park, Hyunjin'
'Kim, Jineun'
'Kwon, Eunjin'
'Kim, Tae Ho'

_publ_section_title
;
 Crystal structure of flumioxazin
;
_journal_coeditor_code HB7502
_journal_issue 10
_journal_name_full 'Acta Crystallographica Section E'
_journal_page_first o768
_journal_paper_doi 10.1107/S2056989015017223
_journal_volume 71
_journal_year 2015
_chemical_formula_iupac 'C19 H15 F N2 O4'
_chemical_formula_moiety 'C19 H15 F N2 O4'
_chemical_formula_sum 'C19 H15 F N2 O4'
_chemical_formula_weight 354.33
_chemical_name_common Flumioxazin
_chemical_name_systematic
2-[7-Fluoro-3,4-dihydro-3-oxo-4-(prop-2-yn-1-yl)-2<i>H</i>-1,4-benzoxazin-6-yl]-4,5,6,7-tetrahydro-1<i>H</i>-isoindole-1,3(2<i>H</i>)-dione
_space_group_crystal_system monoclinic
_space_group_IT_number 14
_space_group_name_Hall '-P 2ybc'
_space_group_name_H-M_alt 'P 1 21/c 1'
_symmetry_space_group_name_Hall '-P 2ybc'
_symmetry_space_group_name_H-M 'P 1 21/c 1'
_atom_sites_solution_hydrogens geom
_audit_creation_method SHELXL-2013
_cell_angle_alpha 90
_cell_angle_beta 96.039(6)
_cell_angle_gamma 90
_cell_formula_units_Z 4
_cell_length_a 8.8960(10)
_cell_length_b 7.1592(8)
_cell_length_c 25.708(3)
_cell_measurement_reflns_used 8497
_cell_measurement_temperature 173(2)
_cell_measurement_theta_max 28.22
_cell_measurement_theta_min 2.66
_cell_volume 1628.2(3)
_computing_cell_refinement
;
SAINT (Bruker, 2013)
;
_computing_data_collection
;
APEX2 (Bruker, 2013)
;
_computing_data_reduction
;
SAINT (Bruker, 2013)
;
_computing_molecular_graphics
;
DIAMOND (Brandenburg, 2010)
;
_computing_publication_material
;
SHELXTL (Sheldrick, 2008)
;
_computing_structure_refinement
;
SHELXL2013 (Sheldrick, 2015)
;
_computing_structure_solution
;
SHELXS97 (Sheldrick, 2008)
;
_diffrn_ambient_temperature 173(2)
_diffrn_measured_fraction_theta_full 0.999
_diffrn_measured_fraction_theta_max 0.990
_diffrn_measurement_device_type 'Bruker APEXII CCD'
_diffrn_measurement_method '\f and \w scans'
_diffrn_radiation_type MoK\a
_diffrn_radiation_wavelength 0.71073
_diffrn_reflns_av_R_equivalents 0.0670
_diffrn_reflns_limit_h_max 11
_diffrn_reflns_limit_h_min -11
_diffrn_reflns_limit_k_max 9
_diffrn_reflns_limit_k_min -9
_diffrn_reflns_limit_l_max 34
_diffrn_reflns_limit_l_min -34
_diffrn_reflns_number 27372
_diffrn_reflns_theta_full 25.242
_diffrn_reflns_theta_max 28.441
_diffrn_reflns_theta_min 1.593
_exptl_absorpt_coefficient_mu 0.110
_exptl_absorpt_correction_T_max 0.7457
_exptl_absorpt_correction_T_min 0.5754
_exptl_absorpt_correction_type multi-scan
_exptl_absorpt_process_details
;
(SADABS; Bruker, 2013)
;
_exptl_crystal_colour colourless
_exptl_crystal_density_diffrn 1.445
_exptl_crystal_description plate
_exptl_crystal_F_000 736
_exptl_crystal_size_max 0.50
_exptl_crystal_size_mid 0.26
_exptl_crystal_size_min 0.05
_refine_diff_density_max 0.320
_refine_diff_density_min -0.269
_refine_ls_extinction_method none
_refine_ls_goodness_of_fit_ref 1.067
_refine_ls_hydrogen_treatment constr
_refine_ls_matrix_type full
_refine_ls_number_parameters 235
_refine_ls_number_reflns 4067
_refine_ls_number_restraints 0
_refine_ls_restrained_S_all 1.067
_refine_ls_R_factor_all 0.0651
_refine_ls_R_factor_gt 0.0520
_refine_ls_shift/su_max 0.000
_refine_ls_shift/su_mean 0.000
_refine_ls_structure_factor_coef Fsqd
_refine_ls_weighting_details 'w=1/[\s^2^(Fo^2^)+(0.0535P)^2^+0.9028P] where P=(Fo^2^+2Fc^2^)/3'
_refine_ls_weighting_scheme calc
_refine_ls_wR_factor_gt 0.1260
_refine_ls_wR_factor_ref 0.1366
_reflns_number_gt 3277
_reflns_number_total 4067
_reflns_threshold_expression I>2\s(I)
_cod_data_source_file hb7502sup1.cif
_cod_data_source_block I
_cod_database_code 2241106
_shelx_space_group_comment
;
The symmetry employed for this shelxl refinement is uniquely defined
by the following loop, which should always be used as a source of
symmetry information in preference to the above space-group names.
They are only intended as comments.
;
_shelx_estimated_absorpt_t_min 0.947
_shelx_estimated_absorpt_t_max 0.995
_shelxl_version_number 2.013

loop_
_space_group_symop_operation_xyz
'x, y, z'
'-x, y+1/2, -z+1/2'
'-x, -y, -z'
'x, -y-1/2, z-1/2'

loop_
_atom_site_type_symbol
_atom_site_label
_atom_site_fract_x
_atom_site_fract_y
_atom_site_fract_z
_atom_site_U_iso_or_equiv
_atom_site_adp_type
_atom_site_calc_flag
_atom_site_occupancy
F F1 0.77768(12) 0.66568(18) 0.33755(5) 0.0431(3) Uani d 1
O O1 1.40190(15) 0.41585(19) 0.54636(5) 0.0359(3) Uani d 1
O O2 1.12467(13) 0.73087(17) 0.48786(4) 0.0273(3) Uani d 1
O O3 0.94166(16) 0.4892(2) 0.25135(5) 0.0459(4) Uani d 1
O O4 0.74322(15) 0.08897(18) 0.36415(5) 0.0331(3) Uani d 1
N N1 1.22083(15) 0.3652(2) 0.47885(5) 0.0235(3) Uani d 1
N N2 0.86942(16) 0.3094(2) 0.31951(5) 0.0276(3) Uani d 1
C C1 1.30559(18) 0.4767(3) 0.51371(6) 0.0265(4) Uani d 1
C C2 1.27631(19) 0.6824(3) 0.50845(7) 0.0291(4) Uani d 1
H H2A 1.2983 0.7410 0.5433 0.035 Uiso calc 1
H H2B 1.3474 0.7360 0.4853 0.035 Uiso calc 1
C C3 1.06753(17) 0.6259(2) 0.44577(6) 0.0226(3) Uani d 1
C C4 1.11458(17) 0.4423(2) 0.43988(6) 0.0217(3) Uani d 1
C C5 1.2461(2) 0.1636(2) 0.48166(6) 0.0272(4) Uani d 1
H H5A 1.1481 0.0987 0.4739 0.033 Uiso calc 1
H H5B 1.2872 0.1300 0.5177 0.033 Uiso calc 1
C C6 1.3508(2) 0.0983(2) 0.44508(7) 0.0284(4) Uani d 1
C C7 1.4371(2) 0.0447(3) 0.41648(7) 0.0357(4) Uani d 1
H H7 1.5064 0.0015 0.3935 0.043 Uiso calc 1
C C8 0.95463(18) 0.7036(3) 0.41121(6) 0.0266(4) Uani d 1
H H8 0.9225 0.8288 0.4154 0.032 Uiso calc 1
C C9 0.89012(18) 0.5945(3) 0.37066(7) 0.0284(4) Uani d 1
C C10 0.93760(18) 0.4142(3) 0.36273(6) 0.0261(4) Uani d 1
C C11 1.05195(18) 0.3384(2) 0.39736(6) 0.0244(3) Uani d 1
H H11 1.0873 0.2154 0.3920 0.029 Uiso calc 1
C C12 0.87139(19) 0.3604(3) 0.26659(7) 0.0298(4) Uani d 1
C C13 0.76914(17) 0.2264(3) 0.23609(6) 0.0252(4) Uani d 1
C C14 0.70932(18) 0.1121(2) 0.26880(6) 0.0246(4) Uani d 1
C C15 0.77039(17) 0.1593(2) 0.32346(6) 0.0235(3) Uani d 1
C C16 0.7429(2) 0.2189(3) 0.17802(6) 0.0338(4) Uani d 1
H H16A 0.8355 0.1746 0.1637 0.041 Uiso calc 1
H H16B 0.7193 0.3457 0.1640 0.041 Uiso calc 1
C C17 0.6125(2) 0.0878(3) 0.16111(7) 0.0430(5) Uani d 1
H H17A 0.5158 0.1542 0.1634 0.052 Uiso calc 1
H H17B 0.6171 0.0519 0.1241 0.052 Uiso calc 1
C C18 0.6158(3) -0.0865(3) 0.19432(8) 0.0468(5) Uani d 1
H H18A 0.7113 -0.1546 0.1912 0.056 Uiso calc 1
H H18B 0.5311 -0.1690 0.1809 0.056 Uiso calc 1
C C19 0.6033(2) -0.0436(3) 0.25236(7) 0.0361(4) Uani d 1
H H19A 0.4984 -0.0070 0.2573 0.043 Uiso calc 1
H H19B 0.6297 -0.1559 0.2739 0.043 Uiso calc 1

loop_
_atom_site_aniso_label
_atom_site_aniso_U_11
_atom_site_aniso_U_22
_atom_site_aniso_U_33
_atom_site_aniso_U_12
_atom_site_aniso_U_13
_atom_site_aniso_U_23
F1 0.0319(6) 0.0490(7) 0.0443(6) 0.0126(5) -0.0160(5) -0.0011(5)
O1 0.0353(7) 0.0380(8) 0.0310(6) -0.0010(6) -0.0128(5) 0.0025(6)
O2 0.0270(6) 0.0264(6) 0.0273(6) -0.0010(5) -0.0021(5) -0.0052(5)
O3 0.0433(8) 0.0572(10) 0.0362(7) -0.0243(7) -0.0003(6) 0.0082(7)
O4 0.0408(7) 0.0352(7) 0.0228(6) -0.0063(6) 0.0011(5) 0.0015(5)
N1 0.0241(7) 0.0220(7) 0.0230(6) 0.0000(6) -0.0034(5) 0.0015(5)
N2 0.0235(7) 0.0368(8) 0.0213(6) -0.0068(6) -0.0036(5) -0.0004(6)
C1 0.0234(8) 0.0334(9) 0.0222(7) -0.0031(7) -0.0004(6) 0.0009(7)
C2 0.0264(8) 0.0290(9) 0.0301(8) -0.0042(7) -0.0055(7) -0.0026(7)
C3 0.0197(7) 0.0258(8) 0.0222(7) -0.0031(6) 0.0012(6) -0.0014(6)
C4 0.0174(7) 0.0247(8) 0.0224(7) -0.0019(6) 0.0001(6) 0.0022(6)
C5 0.0296(8) 0.0247(9) 0.0263(8) -0.0005(7) -0.0016(6) 0.0027(7)
C6 0.0288(8) 0.0234(9) 0.0309(8) -0.0005(7) -0.0065(7) 0.0005(7)
C7 0.0341(10) 0.0369(11) 0.0354(9) -0.0024(8) 0.0004(8) -0.0058(8)
C8 0.0221(8) 0.0269(9) 0.0306(8) 0.0032(7) 0.0020(6) 0.0001(7)
C9 0.0196(8) 0.0354(10) 0.0289(8) 0.0028(7) -0.0041(6) 0.0036(7)
C10 0.0208(8) 0.0332(9) 0.0235(7) -0.0050(7) -0.0018(6) -0.0023(7)
C11 0.0220(8) 0.0263(8) 0.0245(7) -0.0026(7) 0.0007(6) -0.0008(7)
C12 0.0221(8) 0.0410(10) 0.0255(8) -0.0046(8) -0.0010(6) 0.0024(7)
C13 0.0176(7) 0.0355(9) 0.0217(7) 0.0024(7) -0.0022(6) -0.0006(7)
C14 0.0204(7) 0.0300(9) 0.0221(7) 0.0014(7) -0.0031(6) -0.0020(6)
C15 0.0192(7) 0.0280(8) 0.0226(7) 0.0017(6) -0.0013(6) -0.0010(6)
C16 0.0285(9) 0.0515(12) 0.0207(8) 0.0011(8) -0.0011(6) 0.0025(8)
C17 0.0322(10) 0.0718(15) 0.0234(8) -0.0059(10) -0.0039(7) -0.0085(9)
C18 0.0483(12) 0.0536(14) 0.0368(10) -0.0122(10) -0.0032(9) -0.0155(10)
C19 0.0397(10) 0.0367(11) 0.0301(9) -0.0123(9) -0.0047(7) -0.0025(8)

loop_
_atom_type_symbol
_atom_type_description
_atom_type_scat_dispersion_real
_atom_type_scat_dispersion_imag
_atom_type_scat_source
C C 0.0033 0.0016 'International Tables Vol C Tables 4.2.6.8 and 6.1.1.4'
H H 0.0000 0.0000 'International Tables Vol C Tables 4.2.6.8 and 6.1.1.4'
N N 0.0061 0.0033 'International Tables Vol C Tables 4.2.6.8 and 6.1.1.4'
O O 0.0106 0.0060 'International Tables Vol C Tables 4.2.6.8 and 6.1.1.4'
F F 0.0171 0.0103 'International Tables Vol C Tables 4.2.6.8 and 6.1.1.4'

loop_
_geom_angle_atom_site_label_1
_geom_angle_atom_site_label_2
_geom_angle_atom_site_label_3
_geom_angle
C3 O2 C2 114.43(13)
C1 N1 C4 121.20(14)
C1 N1 C5 118.24(14)
C4 N1 C5 120.54(13)
C15 N2 C12 109.88(13)
C15 N2 C10 124.61(14)
C12 N2 C10 124.73(15)
O1 C1 N1 122.97(17)
O1 C1 C2 121.16(16)
N1 C1 C2 115.85(14)
O2 C2 C1 114.67(14)
O2 C2 H2A 108.6
C1 C2 H2A 108.6
O2 C2 H2B 108.6
C1 C2 H2B 108.6
H2A C2 H2B 107.6
O2 C3 C8 117.99(15)
O2 C3 C4 120.85(14)
C8 C3 C4 121.02(15)
C11 C4 C3 119.39(14)
C11 C4 N1 122.06(15)
C3 C4 N1 118.50(14)
N1 C5 C6 112.80(14)
N1 C5 H5A 109.0
C6 C5 H5A 109.0
N1 C5 H5B 109.0
C6 C5 H5B 109.0
H5A C5 H5B 107.8
C7 C6 C5 178.63(19)
C6 C7 H7 180.0
C9 C8 C3 118.25(16)
C9 C8 H8 120.9
C3 C8 H8 120.9
F1 C9 C8 119.17(16)
F1 C9 C10 118.68(15)
C8 C9 C10 122.15(15)
C9 C10 C11 119.04(15)
C9 C10 N2 119.79(15)
C11 C10 N2 121.17(16)
C4 C11 C10 120.04(16)
C4 C11 H11 120.0
C10 C11 H11 120.0
O3 C12 N2 124.88(16)
O3 C12 C13 129.26(16)
N2 C12 C13 105.84(14)
C14 C13 C12 109.15(14)
C14 C13 C16 125.71(16)
C12 C13 C16 125.12(16)
C13 C14 C15 109.11(15)
C13 C14 C19 124.47(15)
C15 C14 C19 126.37(15)
O4 C15 N2 124.57(15)
O4 C15 C14 129.44(16)
N2 C15 C14 105.98(13)
C13 C16 C17 110.12(15)
C13 C16 H16A 109.6
C17 C16 H16A 109.6
C13 C16 H16B 109.6
C17 C16 H16B 109.6
H16A C16 H16B 108.2
C18 C17 C16 112.33(16)
C18 C17 H17A 109.1
C16 C17 H17A 109.1
C18 C17 H17B 109.1
C16 C17 H17B 109.1
H17A C17 H17B 107.9
C17 C18 C19 112.57(18)
C17 C18 H18A 109.1
C19 C18 H18A 109.1
C17 C18 H18B 109.1
C19 C18 H18B 109.1
H18A C18 H18B 107.8
C14 C19 C18 108.39(16)
C14 C19 H19A 110.0
C18 C19 H19A 110.0
C14 C19 H19B 110.0
C18 C19 H19B 110.0
H19A C19 H19B 108.4

loop_
_geom_bond_atom_site_label_1
_geom_bond_atom_site_label_2
_geom_bond_distance
F1 C9 1.3436(19)
O1 C1 1.215(2)
O2 C3 1.3707(19)
O2 C2 1.439(2)
O3 C12 1.203(2)
O4 C15 1.208(2)
N1 C1 1.366(2)
N1 C4 1.4153(19)
N1 C5 1.461(2)
N2 C15 1.400(2)
N2 C12 1.410(2)
N2 C10 1.422(2)
C1 C2 1.499(3)
C2 H2A 0.9900
C2 H2B 0.9900
C3 C8 1.386(2)
C3 C4 1.392(2)
C4 C11 1.390(2)
C5 C6 1.468(2)
C5 H5A 0.9900
C5 H5B 0.9900
C6 C7 1.182(3)
C7 H7 0.9500
C8 C9 1.378(2)
C8 H8 0.9500
C9 C10 1.380(3)
C10 C11 1.390(2)
C11 H11 0.9500
C12 C13 1.487(2)
C13 C14 1.325(2)
C13 C16 1.488(2)
C14 C15 1.491(2)
C14 C19 1.493(2)
C16 C17 1.520(3)
C16 H16A 0.9900
C16 H16B 0.9900
C17 C18 1.511(3)
C17 H17A 0.9900
C17 H17B 0.9900
C18 C19 1.539(3)
C18 H18A 0.9900
C18 H18B 0.9900
C19 H19A 0.9900
C19 H19B 0.9900

loop_
_geom_hbond_atom_site_label_D
_geom_hbond_atom_site_label_H
_geom_hbond_atom_site_label_A
_geom_hbond_site_symmetry_A
_geom_hbond_distance_DH
_geom_hbond_distance_HA
_geom_hbond_distance_DA
_geom_hbond_angle_DHA
C7 H7 O4 1_655 0.95 2.39 3.178(2) 140
C19 H19B F1 1_545 0.99 2.36 3.289(2) 155
C16 H16A Cg1 2_745 0.99 2.63 3.5601(19) 157

loop_
_geom_torsion_atom_site_label_1
_geom_torsion_atom_site_label_2
_geom_torsion_atom_site_label_3
_geom_torsion_atom_site_label_4
_geom_torsion
C4 N1 C1 O1 -177.07(15)
C5 N1 C1 O1 0.9(2)
C4 N1 C1 C2 1.1(2)
C5 N1 C1 C2 179.13(15)
C3 O2 C2 C1 -44.1(2)
O1 C1 C2 O2 -152.56(16)
N1 C1 C2 O2 29.2(2)
C2 O2 C3 C8 -154.71(15)
C2 O2 C3 C4 29.4(2)
O2 C3 C4 C11 178.59(14)
C8 C3 C4 C11 2.9(2)
O2 C3 C4 N1 1.1(2)
C8 C3 C4 N1 -174.58(14)
C1 N1 C4 C11 165.50(15)
C5 N1 C4 C11 -12.5(2)
C1 N1 C4 C3 -17.1(2)
C5 N1 C4 C3 164.92(15)
C1 N1 C5 C6 -95.61(17)
C4 N1 C5 C6 82.40(19)
O2 C3 C8 C9 -176.00(15)
C4 C3 C8 C9 -0.2(2)
C3 C8 C9 F1 178.24(15)
C3 C8 C9 C10 -2.0(3)
F1 C9 C10 C11 -178.83(15)
C8 C9 C10 C11 1.4(3)
F1 C9 C10 N2 1.2(2)
C8 C9 C10 N2 -178.51(16)
C15 N2 C10 C9 -108.0(2)
C12 N2 C10 C9 60.9(2)
C15 N2 C10 C11 72.1(2)
C12 N2 C10 C11 -119.05(19)
C3 C4 C11 C10 -3.5(2)
N1 C4 C11 C10 173.89(14)
C9 C10 C11 C4 1.4(2)
N2 C10 C11 C4 -178.70(15)
C15 N2 C12 O3 177.05(18)
C10 N2 C12 O3 6.8(3)
C15 N2 C12 C13 -1.89(19)
C10 N2 C12 C13 -172.15(15)
O3 C12 C13 C14 -176.9(2)
N2 C12 C13 C14 1.96(19)
O3 C12 C13 C16 5.0(3)
N2 C12 C13 C16 -176.16(16)
C12 C13 C14 C15 -1.26(19)
C16 C13 C14 C15 176.84(16)
C12 C13 C14 C19 -178.74(16)
C16 C13 C14 C19 -0.6(3)
C12 N2 C15 O4 -178.20(17)
C10 N2 C15 O4 -7.9(3)
C12 N2 C15 C14 1.17(18)
C10 N2 C15 C14 171.45(15)
C13 C14 C15 O4 179.43(18)
C19 C14 C15 O4 -3.2(3)
C13 C14 C15 N2 0.10(19)
C19 C14 C15 N2 177.52(16)
C14 C13 C16 C17 11.8(3)
C12 C13 C16 C17 -170.41(17)
C13 C16 C17 C18 -40.6(2)
C16 C17 C18 C19 60.9(2)
C13 C14 C19 C18 17.6(3)
C15 C14 C19 C18 -159.46(17)
C17 C18 C19 C14 -46.4(2)

_cod_database_fobs_code 2241106
